data_7720550
loop_
_publ_author_name
'He, Chaohui'
'Guo, Jinglin'
'Krishna, Rajamani'
'Jia, Zhenzhen'
'Zhang, Yujuan'
'Wang, Xiao-Qing'
'Hu, Tuoping'

_publ_section_title
;
 Efficient separation of
 CH<sub>4</sub>/C<sub>2</sub>H<sub>6</sub>/C<sub>3</sub>H<sub>8</sub>
 enabled by an indium-tetracarboxylate MOF with cross-channel and amino
 sites.
;
_journal_issue 3
_journal_name_full 'Dalton transactions (Cambridge, England : 2003)'
_journal_page_first 1114
_journal_page_last 1118
_journal_paper_doi 10.1039/d5dt02718g
_journal_volume 55
_journal_year 2026
_chemical_formula_moiety 'C16 In N2 O8'
_chemical_formula_sum 'C16 In N2 O8'
_chemical_formula_weight 463
_space_group_IT_number 131
_space_group_name_Hall '-P 4c 2'
_space_group_name_H-M_alt 'P 42/m m c'
_symmetry_cell_setting tetragonal
_symmetry_Int_Tables_number 131
_symmetry_space_group_name_Hall '-P 4c 2'
_symmetry_space_group_name_H-M 'P 42/m m c'
_audit_update_record
;
2025-09-19 deposited with the CCDC.	2026-01-02 downloaded from the CCDC.
;
_cell_angle_alpha 90
_cell_angle_beta 90
_cell_angle_gamma 90
_cell_formula_units_Z 2
_cell_length_a 9.9607
_cell_length_b 9.9607
_cell_length_c 18.0472
_cell_measurement_temperature 298
_cell_volume 1790.563
_diffrn_ambient_temperature 298
_diffrn_detector MYTHEN_1K
_diffrn_measurement_device_type Bruker
_diffrn_radiation_type 'Cu K\a'
_diffrn_radiation_wavelength 1.54059
_exptl_absorpt_coefficient_mu 5.497
_exptl_crystal_density_diffrn 0.859
_exptl_crystal_F_000 446.0
_pd_proc_ls_prof_R_factor 0.035
_pd_proc_ls_prof_wR_expected 0.027
_pd_proc_ls_prof_wR_factor 0.047
_refine_ls_goodness_of_fit_all 1.76
_refine_ls_hydrogen_treatment none
_refine_ls_number_parameters 308
_refine_ls_number_restraints 173
_refine_ls_R_I_factor 0.059
_refine_ls_shift/su_max 0.001
_cod_data_source_file d5dt02718g2.cif
_cod_data_source_block I
_cod_original_cell_volume 1790.564
_cod_original_sg_symbol_Hall '-P 4c;-2'
_cod_database_code 7720550

loop_
_space_group_symop_id
_space_group_symop_operation_xyz
1 x,y,z
2 -x,-y,z
3 -y,x,z+1/2
4 y,-x,z+1/2
5 -x,y,-z
6 x,-y,-z
7 y,x,-z+1/2
8 -y,-x,-z+1/2
9 -x,-y,-z
10 x,y,-z
11 y,-x,-z+1/2
12 -y,x,-z+1/2
13 x,-y,z
14 -x,y,z
15 -y,-x,z+1/2
16 y,x,z+1/2

loop_
_atom_site_label
_atom_site_type_symbol
_atom_site_fract_x
_atom_site_fract_y
_atom_site_fract_z
_atom_site_adp_type
_atom_site_U_iso_or_equiv
_atom_site_site_symmetry_multiplicity
_atom_site_occupancy
_atom_site_calc_flag
_atom_site_refinement_flags
_atom_site_disorder_assembly
_atom_site_disorder_group
In1 In 0.5 0.5 0.25 Uiso 0.0127 2 1 d . . .
O1 O 0.3595 0.5 0.15617 Uiso 0.0127 8 1 d . . .
C3 C 0.12082 0.5 0.15849 Uiso 0.0127 8 1 d . . .
C5 C 0.25359 0.5 0.19202 Uiso 0.0127 8 1 d . . .
C2 C 0.11899 0.5 0.08177 Uiso 0.0127 8 1 d . . .
O2 O 0.27884 0.5 0.25849 Uiso 0.0127 8 1 d . . .
C4 C 0 0.5 0.19881 Uiso 0.0127 4 1 d . . .
C1 C 0 0.5 0.04143 Uiso 0.0127 4 1 d . . .
N1 N 0 0.5 0.27818 Uiso 0.0127 4 1 d . . .

loop_
_exptl_crystal_face_index_h
_exptl_crystal_face_index_k
_exptl_crystal_face_index_l
_exptl_crystal_face_perp_dist
? ? ? ?

loop_
_geom_angle_atom_site_label_1
_geom_angle_atom_site_label_2
_geom_angle_atom_site_label_3
_geom_angle
_geom_angle_site_symmetry_1
_geom_angle_site_symmetry_2
_geom_angle_site_symmetry_3
O2 In1 O1 54.407 1_555 1_555 1_555
C5 In1 O2 27.068 1_555 1_555 1_555
C5 In1 O1 27.338 1_555 1_555 1_555
O2 O1 C5 34.966 1_555 1_555 1_555
In1 O1 O2 63.085 1_555 1_555 1_555
In1 O1 C5 98.051 1_555 1_555 1_555
C3 O1 In1 128.563 1_555 1_555 1_555
C3 O1 O2 65.478 1_555 1_555 1_555
C3 O1 C5 30.512 1_555 1_555 1_555
C2 O1 C3 30.279 1_555 1_555 1_555
C2 O1 In1 158.842 1_555 1_555 1_555
C2 O1 O2 95.756 1_555 1_555 1_555
C2 O1 C5 60.791 1_555 1_555 1_555
C4 C3 C2 120.405 1_555 1_555 1_555
C5 C3 C4 124.254 1_555 1_555 1_555
C5 C3 C2 115.341 1_555 1_555 1_555
O1 C3 C5 25.596 1_555 1_555 1_555
O1 C3 C4 149.850 1_555 1_555 1_555
O1 C3 C2 89.745 1_555 1_555 1_555
O2 C3 O1 49.916 1_555 1_555 1_555
O2 C3 C5 24.319 1_555 1_555 1_555
O2 C3 C4 99.934 1_555 1_555 1_555
O2 C3 C2 139.661 1_555 1_555 1_555
C1 C3 O2 168.575 1_555 1_555 1_555
C1 C3 O1 118.659 1_555 1_555 1_555
C1 C3 C5 144.255 1_555 1_555 1_555
C1 C3 C4 91.491 1_555 1_555 1_555
C1 C3 C2 28.914 1_555 1_555 1_555
O1 C5 O2 109.680 1_555 1_555 1_555
C3 C5 O1 123.892 1_555 1_555 1_555
C3 C5 O2 126.428 1_555 1_555 1_555
C2 C5 C3 31.440 1_555 1_555 1_555
C2 C5 O1 92.452 1_555 1_555 1_555
C2 C5 O2 157.868 1_555 1_555 1_555
C4 C5 C2 58.804 1_555 1_555 1_555
C4 C5 C3 27.365 1_555 1_555 1_555
C4 C5 O1 151.257 1_555 1_555 1_555
C4 C5 O2 99.064 1_555 1_555 1_555
In1 C5 C4 154.133 1_555 1_555 1_555
In1 C5 C2 147.063 1_555 1_555 1_555
In1 C5 C3 178.503 1_555 1_555 1_555
In1 C5 O1 54.610 1_555 1_555 1_555
In1 C5 O2 55.069 1_555 1_555 1_555
C1 C2 C3 122.315 1_555 1_555 1_555
C5 C2 C1 155.533 1_555 1_555 1_555
C5 C2 C3 33.219 1_555 1_555 1_555
C4 C2 C5 63.271 1_555 1_555 1_555
C4 C2 C1 92.263 1_555 1_555 1_555
C4 C2 C3 30.052 1_555 1_555 1_555
O1 C2 C4 90.028 1_555 1_555 1_555
O1 C2 C5 26.757 1_555 1_555 1_555
O1 C2 C1 177.709 1_555 1_555 1_555
O1 C2 C3 59.976 1_555 1_555 1_555
O1 O2 C5 35.354 1_555 1_555 1_555
In1 O2 O1 62.508 1_555 1_555 1_555
In1 O2 C5 97.862 1_555 1_555 1_555
C3 O2 In1 127.115 1_555 1_555 1_555
C3 O2 O1 64.607 1_555 1_555 1_555
C3 O2 C5 29.252 1_555 1_555 1_555
C4 O2 C3 27.711 1_555 1_555 1_555
C4 O2 In1 154.826 1_555 1_555 1_555
C4 O2 O1 92.318 1_555 1_555 1_555
C4 O2 C5 56.963 1_555 1_555 1_555
C2 C4 C3 29.543 1_555 1_555 1_555
C5 C4 C2 57.925 1_555 1_555 1_555
C5 C4 C3 28.382 1_555 1_555 1_555
C1 C4 C5 87.223 1_555 1_555 1_555
C1 C4 C2 29.298 1_555 1_555 1_555
C1 C4 C3 58.841 1_555 1_555 1_555
O2 C4 C1 111.196 1_555 1_555 1_555
O2 C4 C5 23.973 1_555 1_555 1_555
O2 C4 C2 81.898 1_555 1_555 1_555
O2 C4 C3 52.355 1_555 1_555 1_555
C3 C1 C2 28.772 1_555 1_555 1_555
C4 C1 C3 29.668 1_555 1_555 1_555
C4 C1 C2 58.440 1_555 1_555 1_555

loop_
_geom_bond_atom_site_label_1
_geom_bond_atom_site_label_2
_geom_bond_distance
_geom_bond_site_symmetry_1
_geom_bond_site_symmetry_2
In1 O1 2.19682 1_555 1_555
In1 O2 2.20823 1_555 1_555
In1 C5 2.66816 1_555 1_555
O1 C5 1.23753 1_555 1_555
O1 O2 2.01380 1_555 1_555
O1 In1 2.19682 1_555 1_555
O1 C3 2.37779 1_555 1_555
O1 C2 2.74627 1_555 1_555
C3 C2 1.38470 1_555 1_555
C3 C4 1.40634 1_555 1_555
C3 C5 1.45435 1_555 1_555
C3 O1 2.37779 1_555 1_555
C3 O2 2.39467 1_555 1_555
C3 C1 2.43134 1_555 1_555
C5 O2 1.22568 1_555 1_555
C5 O1 1.23753 1_555 1_555
C5 C3 1.45435 1_555 1_555
C5 C2 2.39926 1_555 1_555
C5 C4 2.52890 1_555 1_555
C5 In1 2.66816 1_555 1_555
C2 C3 1.38470 1_555 1_555
C2 C1 1.39096 1_555 1_555
C2 C5 2.39926 1_555 1_555
C2 C4 2.42205 1_555 1_555
C2 O1 2.74627 1_555 1_555
O2 C5 1.22568 1_555 1_555
O2 O1 2.01380 1_555 1_555
O2 In1 2.20823 1_555 1_555
O2 C3 2.39467 1_555 1_555
O2 C4 2.97896 1_555 1_555
C4 C3 1.40634 1_555 1_555
C4 C2 2.42205 1_555 1_555
C4 C5 2.52890 1_555 1_555
C4 C1 2.84027 1_555 1_555
C4 O2 2.97896 1_555 1_555
C1 C2 1.39096 1_555 1_555
C1 C3 2.43134 1_555 1_555
C1 C4 2.84027 1_555 1_555

loop_
_twin_individual_id
_twin_individual_mass_fraction_refined
_twin_individual_twin_matrix_11
_twin_individual_twin_matrix_12
_twin_individual_twin_matrix_13
_twin_individual_twin_matrix_21
_twin_individual_twin_matrix_22
_twin_individual_twin_matrix_23
_twin_individual_twin_matrix_31
_twin_individual_twin_matrix_32
_twin_individual_twin_matrix_33
? ? ? ? ? ? ? ? ? ? ?
